data_7114490
loop_
_publ_author_name
'Munslow, Ian J.'
'Clarke, Adam J.'
'Deeth, Robert J.'
'Westmoreland, Ian'
'Scott, Peter'

_publ_section_title
;
 Efficient predetermination of chirality-at-zirconiumElectronic
 supplementary information (ESI) available: DFT minimised molecular
 structures of ??-[ZrL2(CH2Ph)2] (.pdb) and seven further diastereomers.
 See http://www.rsc.org/suppdata/cc/b2/b205043a/
;
_journal_issue 17
_journal_name_full 'Chemical Communications'
_journal_page_first 1868
_journal_paper_doi 10.1039/b205043a
_journal_year 2002
_chemical_formula_sum 'C46 H62 N2 O2 Zr'
_chemical_formula_weight 766.20
_chemical_name_systematic
; 
? 
;
_space_group_IT_number 96
_symmetry_cell_setting tetragonal
_symmetry_space_group_name_Hall 'P 4nw 2abw'
_symmetry_space_group_name_H-M 'P 43 21 2'
_atom_sites_solution_hydrogens geom
_atom_sites_solution_primary direct
_atom_sites_solution_secondary difmap
_audit_creation_method SHELXL-97
_cell_angle_alpha 90.00
_cell_angle_beta 90.00
_cell_angle_gamma 90.00
_cell_formula_units_Z 4
_cell_length_a 13.5618(2)
_cell_length_b 13.5618(2)
_cell_length_c 22.9202(6)
_cell_measurement_reflns_used 6141
_cell_measurement_temperature 180(2)
_cell_measurement_theta_max 29.23
_cell_measurement_theta_min 1.74
_cell_volume 4215.54(14)
_computing_cell_refinement 'SAINT (Siemens, 1995)'
_computing_data_collection 'SMART (Siemens, 1994)'
_computing_data_reduction 'SAINT (Siemens, 1995)'
_computing_molecular_graphics 'SHELXTL (Sheldrick, 1997)'
_computing_publication_material 'SHELXTL (Sheldrick, 1997)'
_computing_structure_refinement 'SHELXTL (Sheldrick, 1997)'
_computing_structure_solution 'SHELXTL (Sheldrick, 1997)'
_diffrn_ambient_temperature 180(2)
_diffrn_detector_area_resol_mean 8.192
_diffrn_measured_fraction_theta_full 0.962
_diffrn_measured_fraction_theta_max 0.962
_diffrn_measurement_device_type 'Siemens SMART diffractometer'
_diffrn_measurement_method '\w scans'
_diffrn_radiation_monochromator graphite
_diffrn_radiation_source 'fine-focus sealed tube'
_diffrn_radiation_type MoK\a
_diffrn_radiation_wavelength 0.71073
_diffrn_reflns_av_R_equivalents 0.1428
_diffrn_reflns_av_sigmaI/netI 0.1192
_diffrn_reflns_limit_h_max 18
_diffrn_reflns_limit_h_min -12
_diffrn_reflns_limit_k_max 18
_diffrn_reflns_limit_k_min -18
_diffrn_reflns_limit_l_max 31
_diffrn_reflns_limit_l_min -31
_diffrn_reflns_number 27767
_diffrn_reflns_theta_full 29.23
_diffrn_reflns_theta_max 29.23
_diffrn_reflns_theta_min 1.74
_diffrn_standards_decay_% nil
_exptl_absorpt_coefficient_mu 0.298
_exptl_absorpt_correction_T_max 0.927998
_exptl_absorpt_correction_T_min 0.749694
_exptl_absorpt_correction_type SADABS
_exptl_absorpt_process_details 'SADABS (Sheldrick, 1996)'
_exptl_crystal_colour 'Pale Yellow'
_exptl_crystal_density_diffrn 1.207
_exptl_crystal_density_method 'not measured'
_exptl_crystal_description Block
_exptl_crystal_F_000 1632
_exptl_crystal_size_max 0.21
_exptl_crystal_size_mid 0.18
_exptl_crystal_size_min 0.17
_refine_diff_density_max 0.394
_refine_diff_density_min -0.624
_refine_diff_density_rms 0.093
_refine_ls_abs_structure_details 'Flack H D (1983), Acta Cryst. A39, 876-881'
_refine_ls_abs_structure_Flack 0.00(6)
_refine_ls_extinction_method none
_refine_ls_goodness_of_fit_ref 1.106
_refine_ls_hydrogen_treatment mixed
_refine_ls_matrix_type full
_refine_ls_number_parameters 235
_refine_ls_number_reflns 5390
_refine_ls_number_restraints 0
_refine_ls_restrained_S_all 1.106
_refine_ls_R_factor_all 0.1351
_refine_ls_R_factor_gt 0.0636
_refine_ls_shift/su_max 0.000
_refine_ls_shift/su_mean 0.000
_refine_ls_structure_factor_coef Fsqd
_refine_ls_weighting_details 'calc w=1/[\s^2^(Fo^2^)+(0.0317P)^2^+4.3403P] where P=(Fo^2^+2Fc^2^)/3'
_refine_ls_weighting_scheme calc
_refine_ls_wR_factor_gt 0.0994
_refine_ls_wR_factor_ref 0.1239
_reflns_number_gt 3477
_reflns_number_total 5390
_reflns_threshold_expression >2sigma(I)
_cod_data_source_file b205043a.txt
_cod_data_source_block ijmm
_cod_depositor_comments
;
The following automatic conversions were performed:

'_symmetry_cell_setting' value 'Tetragonal' changed to 'tetragonal'
according to
/usr/data/users/saulius/automatic-downloads/retrospective/RSC/lib/dictionaries/cif_core.dic
dictionary named 'cif_core.dic' version 2.4.2 from 2011-04-26.

Automatic conversion script
Id: cif_fix_values 2281 2013-09-26 08:29:07Z andrius 
;
_cod_original_sg_symbol_H-M P4(3)2(1)2
_cod_database_code 7114490

loop_
_symmetry_equiv_pos_as_xyz
'x, y, z'
'-x, -y, z+1/2'
'-y+1/2, x+1/2, z+3/4'
'y+1/2, -x+1/2, z+1/4'
'-x+1/2, y+1/2, -z+3/4'
'x+1/2, -y+1/2, -z+1/4'
'y, x, -z'
'-y, -x, -z+1/2'

loop_
_atom_site_label
_atom_site_type_symbol
_atom_site_fract_x
_atom_site_fract_y
_atom_site_fract_z
_atom_site_U_iso_or_equiv
_atom_site_adp_type
_atom_site_occupancy
_atom_site_symmetry_multiplicity
_atom_site_calc_flag
_atom_site_refinement_flags
Zr1 Zr 0.45006(3) 0.45006(3) 0.0000 0.01997(13) Uani 1 2 d S
O1 O 0.4045(2) 0.58565(19) 0.01307(11) 0.0237(6) Uani 1 1 d .
N1 N 0.5490(3) 0.4677(2) 0.09069(13) 0.0231(7) Uani 1 1 d .
C1 C 0.6634(3) 0.3805(3) 0.02556(18) 0.0238(10) Uani 1 1 d .
C2 C 0.6743(3) 0.2682(3) 0.0299(2) 0.0303(11) Uani 1 1 d .
H2A H 0.7233 0.2523 0.0605 0.036 Uiso 1 1 calc R
H2B H 0.6104 0.2393 0.0418 0.036 Uiso 1 1 calc R
C3 C 0.7069(4) 0.2216(4) -0.0276(2) 0.0345(12) Uani 1 1 d .
H3A H 0.6555 0.2354 -0.0578 0.041 Uiso 1 1 calc R
C4 C 0.8039(4) 0.2684(4) -0.0471(2) 0.0386(13) Uani 1 1 d .
H4A H 0.8560 0.2526 -0.0184 0.046 Uiso 1 1 calc R
H4B H 0.8237 0.2398 -0.0851 0.046 Uiso 1 1 calc R
C5 C 0.7951(3) 0.3797(4) -0.0532(2) 0.0360(12) Uani 1 1 d .
H5A H 0.7469 0.3955 -0.0842 0.043 Uiso 1 1 calc R
H5B H 0.8598 0.4073 -0.0649 0.043 Uiso 1 1 calc R
C6 C 0.7620(3) 0.4276(3) 0.0045(2) 0.0284(10) Uani 1 1 d .
H6A H 0.8128 0.4095 0.0342 0.034 Uiso 1 1 calc R
C7 C 0.7588(3) 0.5427(3) 0.0029(2) 0.0338(10) Uani 1 1 d .
H7A H 0.7013 0.5636 0.0272 0.041 Uiso 1 1 calc R
C8 C 0.8509(4) 0.5851(4) 0.0316(3) 0.0623(19) Uani 1 1 d .
H8A H 0.8464 0.6573 0.0322 0.093 Uiso 1 1 calc R
H8B H 0.9093 0.5651 0.0094 0.093 Uiso 1 1 calc R
H8C H 0.8561 0.5604 0.0716 0.093 Uiso 1 1 calc R
C9 C 0.7446(4) 0.5875(4) -0.0571(2) 0.0508(15) Uani 1 1 d .
H9A H 0.7374 0.6591 -0.0535 0.076 Uiso 1 1 calc R
H9B H 0.6852 0.5598 -0.0751 0.076 Uiso 1 1 calc R
H9C H 0.8020 0.5724 -0.0815 0.076 Uiso 1 1 calc R
C10 C 0.7167(4) 0.1097(4) -0.0205(3) 0.0512(16) Uani 1 1 d .
H10A H 0.6527 0.0817 -0.0097 0.077 Uiso 1 1 calc R
H10B H 0.7650 0.0952 0.0102 0.077 Uiso 1 1 calc R
H10C H 0.7388 0.0807 -0.0574 0.077 Uiso 1 1 calc R
C11 C 0.6370(3) 0.4219(3) 0.08548(19) 0.0244(11) Uani 1 1 d .
C12 C 0.7013(3) 0.4125(3) 0.13231(19) 0.0297(11) Uani 1 1 d .
H12A H 0.7610 0.3767 0.1280 0.036 Uiso 1 1 calc R
C13 C 0.6783(4) 0.4549(4) 0.1847(2) 0.0367(11) Uani 1 1 d .
H13A H 0.7220 0.4499 0.2169 0.044 Uiso 1 1 calc R
C14 C 0.5904(4) 0.5051(3) 0.1896(2) 0.0319(11) Uani 1 1 d .
H14A H 0.5740 0.5371 0.2251 0.038 Uiso 1 1 calc R
C15 C 0.5257(3) 0.5090(3) 0.14259(17) 0.0253(10) Uani 1 1 d .
C16 C 0.4285(3) 0.5604(4) 0.14972(18) 0.0342(11) Uani 1 1 d .
H16A H 0.4026 0.5785 0.1113 0.051 Uiso 1 1 calc R
H16B H 0.4376 0.6200 0.1733 0.051 Uiso 1 1 calc R
H16C H 0.3818 0.5162 0.1693 0.051 Uiso 1 1 calc R
C17 C 0.3607(4) 0.3547(3) 0.06787(19) 0.0282(10) Uani 1 1 d .
H17A H 0.3492 0.3948 0.1033 0.034 Uiso 1 1 calc R
H17B H 0.2956 0.3384 0.0509 0.034 Uiso 1 1 calc R
C18 C 0.4107(3) 0.2622(3) 0.0849(2) 0.0293(11) Uani 1 1 d .
C19 C 0.4641(4) 0.2534(4) 0.1376(2) 0.0362(12) Uani 1 1 d .
H19A H 0.4665 0.3079 0.1636 0.043 Uiso 1 1 calc R
C20 C 0.5129(4) 0.1675(4) 0.1524(2) 0.0493(16) Uani 1 1 d .
H20A H 0.5480 0.1639 0.1882 0.059 Uiso 1 1 calc R
C21 C 0.5112(4) 0.0865(4) 0.1154(3) 0.0515(16) Uani 1 1 d .
H21A H 0.5450 0.0276 0.1256 0.062 Uiso 1 1 calc R
C22 C 0.4598(4) 0.0928(4) 0.0638(3) 0.0460(14) Uani 1 1 d .
H22A H 0.4580 0.0379 0.0380 0.055 Uiso 1 1 calc R
C23 C 0.4113(4) 0.1779(3) 0.0494(2) 0.0336(12) Uani 1 1 d .
H23A H 0.3762 0.1800 0.0135 0.040 Uiso 1 1 calc R

loop_
_atom_site_aniso_label
_atom_site_aniso_U_11
_atom_site_aniso_U_22
_atom_site_aniso_U_33
_atom_site_aniso_U_23
_atom_site_aniso_U_13
_atom_site_aniso_U_12
Zr1 0.01838(17) 0.01838(17) 0.0232(3) -0.0001(2) 0.0001(2) -0.0009(3)
O1 0.0326(17) 0.0143(15) 0.0242(16) 0.0024(12) 0.0020(13) 0.0003(11)
N1 0.0244(19) 0.022(2) 0.0233(16) -0.0007(13) 0.0020(17) -0.0050(17)
C1 0.024(2) 0.023(2) 0.024(2) 0.0022(18) 0.0006(19) 0.0040(19)
C2 0.027(3) 0.030(3) 0.034(3) -0.005(2) 0.001(2) 0.001(2)
C3 0.030(3) 0.035(3) 0.038(3) -0.011(2) -0.002(2) 0.006(2)
C4 0.031(3) 0.045(3) 0.040(3) -0.007(2) 0.006(2) 0.011(2)
C5 0.022(3) 0.045(3) 0.041(3) -0.001(3) 0.011(2) -0.002(2)
C6 0.017(2) 0.036(3) 0.032(3) -0.003(2) 0.000(2) -0.0002(17)
C7 0.028(2) 0.033(2) 0.039(3) -0.001(3) 0.007(2) -0.004(2)
C8 0.052(4) 0.052(4) 0.083(5) -0.011(3) -0.017(3) -0.016(3)
C9 0.056(4) 0.039(3) 0.058(4) 0.007(3) 0.002(3) -0.008(3)
C10 0.055(4) 0.033(3) 0.067(4) -0.011(3) 0.008(3) 0.008(3)
C11 0.022(2) 0.023(2) 0.028(2) 0.0027(18) -0.0032(19) -0.0007(18)
C12 0.028(3) 0.032(3) 0.029(3) -0.001(2) -0.008(2) 0.003(2)
C13 0.040(3) 0.040(3) 0.030(3) 0.000(3) -0.008(2) 0.000(3)
C14 0.039(3) 0.031(3) 0.026(2) -0.001(2) 0.000(2) -0.008(2)
C15 0.030(3) 0.022(2) 0.024(2) 0.0005(18) 0.0049(18) -0.0042(18)
C16 0.039(3) 0.034(3) 0.030(2) -0.003(2) 0.008(2) 0.004(2)
C17 0.029(3) 0.021(3) 0.035(2) 0.002(2) 0.004(2) -0.0049(18)
C18 0.030(3) 0.024(3) 0.035(3) 0.004(2) 0.008(2) -0.009(2)
C19 0.043(3) 0.033(3) 0.033(3) 0.002(2) 0.004(2) -0.002(3)
C20 0.061(4) 0.049(4) 0.038(3) 0.015(3) -0.001(3) 0.002(3)
C21 0.057(4) 0.028(3) 0.070(4) 0.014(3) 0.012(3) 0.010(3)
C22 0.054(4) 0.028(3) 0.057(4) 0.004(2) 0.015(3) -0.005(3)
C23 0.035(3) 0.025(3) 0.041(3) 0.003(2) 0.006(2) -0.005(2)

loop_
_atom_type_symbol
_atom_type_description
_atom_type_scat_dispersion_real
_atom_type_scat_dispersion_imag
_atom_type_scat_source
C C 0.0033 0.0016 'International Tables Vol C Tables 4.2.6.8 and 6.1.1.4'
H H 0.0000 0.0000 'International Tables Vol C Tables 4.2.6.8 and 6.1.1.4'
N N 0.0061 0.0033 'International Tables Vol C Tables 4.2.6.8 and 6.1.1.4'
O O 0.0106 0.0060 'International Tables Vol C Tables 4.2.6.8 and 6.1.1.4'
Zr Zr -2.9673 0.5597 'International Tables Vol C Tables 4.2.6.8 and 6.1.1.4'

loop_
_geom_angle_atom_site_label_1
_geom_angle_atom_site_label_2
_geom_angle_atom_site_label_3
_geom_angle
_geom_angle_site_symmetry_1
_geom_angle_site_symmetry_3
O1 Zr1 O1 127.83(18) . 7
O1 Zr1 C17 114.16(15) . 7
O1 Zr1 C17 104.54(15) 7 7
O1 Zr1 C17 104.54(15) . .
O1 Zr1 C17 114.16(15) 7 .
C17 Zr1 C17 82.6(2) 7 .
O1 Zr1 N1 87.27(11) . .
O1 Zr1 N1 69.66(11) 7 .
C17 Zr1 N1 153.78(14) 7 .
C17 Zr1 N1 77.17(13) . .
O1 Zr1 N1 69.66(11) . 7
O1 Zr1 N1 87.27(11) 7 7
C17 Zr1 N1 77.17(13) 7 7
C17 Zr1 N1 153.78(14) . 7
N1 Zr1 N1 126.58(15) . 7
C1 O1 Zr1 132.5(2) 7 .
C11 N1 C15 118.3(4) . .
C11 N1 Zr1 111.0(2) . .
C15 N1 Zr1 130.5(3) . .
O1 C1 C11 107.7(3) 7 .
O1 C1 C2 109.9(3) 7 .
C11 C1 C2 109.2(3) . .
O1 C1 C6 110.6(3) 7 .
C11 C1 C6 109.3(3) . .
C2 C1 C6 110.1(4) . .
C3 C2 C1 112.5(4) . .
C2 C3 C4 109.3(4) . .
C2 C3 C10 110.1(4) . .
C4 C3 C10 111.5(4) . .
C5 C4 C3 111.8(4) . .
C4 C5 C6 111.3(4) . .
C5 C6 C1 110.1(4) . .
C5 C6 C7 114.2(4) . .
C1 C6 C7 113.2(3) . .
C9 C7 C8 110.1(4) . .
C9 C7 C6 115.1(4) . .
C8 C7 C6 110.2(4) . .
N1 C11 C12 121.9(4) . .
N1 C11 C1 117.2(4) . .
C12 C11 C1 120.9(4) . .
C13 C12 C11 119.8(4) . .
C12 C13 C14 118.5(4) . .
C13 C14 C15 120.2(4) . .
N1 C15 C14 121.2(4) . .
N1 C15 C16 119.6(4) . .
C14 C15 C16 119.2(4) . .
C18 C17 Zr1 113.9(3) . .
C23 C18 C19 115.1(4) . .
C23 C18 C17 122.7(4) . .
C19 C18 C17 122.2(4) . .
C20 C19 C18 121.8(5) . .
C19 C20 C21 120.6(5) . .
C22 C21 C20 119.0(5) . .
C23 C22 C21 120.1(5) . .
C22 C23 C18 123.4(5) . .

loop_
_geom_bond_atom_site_label_1
_geom_bond_atom_site_label_2
_geom_bond_distance
_geom_bond_site_symmetry_2
Zr1 O1 1.963(2) .
Zr1 O1 1.963(2) 7
Zr1 C17 2.358(4) 7
Zr1 C17 2.358(4) .
Zr1 N1 2.485(3) .
Zr1 N1 2.485(3) 7
O1 C1 1.415(5) 7
N1 C11 1.351(5) .
N1 C15 1.352(5) .
C1 O1 1.415(5) 7
C1 C11 1.526(6) .
C1 C2 1.534(6) .
C1 C6 1.558(6) .
C2 C3 1.526(6) .
C3 C4 1.528(6) .
C3 C10 1.532(7) .
C4 C5 1.521(7) .
C5 C6 1.539(7) .
C6 C7 1.562(6) .
C7 C9 1.517(7) .
C7 C8 1.523(7) .
C11 C12 1.389(6) .
C12 C13 1.367(6) .
C13 C14 1.376(6) .
C14 C15 1.390(6) .
C15 C16 1.500(6) .
C17 C18 1.479(7) .
C18 C23 1.404(6) .
C18 C19 1.414(7) .
C19 C20 1.381(7) .
C20 C21 1.388(7) .
C21 C22 1.377(8) .
C22 C23 1.369(7) .
